data_7719328
loop_
_publ_author_name
'Xie, Xiao-Dan'
'Bai, Qixia'
'Zhang, Zhe'
'Wang, Pingshan'
'Zhang, Qi'

_publ_section_title
;
 Multi-dimensional microenvironment engineering in heteroleptic
 coordination cages for programmable biomimetic recognition.
;
_journal_issue 36
_journal_name_full 'Dalton transactions (Cambridge, England : 2003)'
_journal_page_first 13783
_journal_page_last 13788
_journal_paper_doi 10.1039/d5dt01757b
_journal_volume 54
_journal_year 2025
_chemical_formula_moiety 'C67 H51 N11 Pd2, 4(B F4), C2 H3 N'
_chemical_formula_sum 'C69 H54 B4 F16 N12 Pd2'
_chemical_formula_weight 1611.28
_space_group_crystal_system triclinic
_space_group_IT_number 2
_space_group_name_Hall '-P 1'
_space_group_name_H-M_alt 'P -1'
_atom_sites_solution_hydrogens geom
_atom_sites_solution_primary dual
_audit_creation_date 2024-09-05
_audit_creation_method
;
Olex2 1.5
(compiled 2024.02.16 svn.r378c4104 for OlexSys, GUI svn.r6928)
;
_audit_update_record
;
2025-04-27 deposited with the CCDC.	2025-08-08 downloaded from the CCDC.
;
_cell_angle_alpha 95.9220(10)
_cell_angle_beta 93.4900(10)
_cell_angle_gamma 98.6030(10)
_cell_formula_units_Z 2
_cell_length_a 11.9137(2)
_cell_length_b 18.7121(3)
_cell_length_c 19.4230(3)
_cell_measurement_reflns_used 9639
_cell_measurement_temperature 170.00
_cell_measurement_theta_max 54.919
_cell_measurement_theta_min 3.599
_cell_volume 4245.57(12)
_computing_cell_refinement 'SAINT V8.40B (?, 2016)'
_computing_data_reduction 'SAINT V8.40B (?, 2016)'
_computing_molecular_graphics 'Olex2 1.5 (Dolomanov et al., 2009)'
_computing_publication_material 'Olex2 1.5 (Dolomanov et al., 2009)'
_computing_structure_refinement 'SHELXL 2018/3 (Sheldrick, 2015)'
_computing_structure_solution 'SHELXT 2018/2 (Sheldrick, 2018)'
_diffrn_ambient_temperature 170.00
_diffrn_measured_fraction_theta_full 0.998
_diffrn_measured_fraction_theta_max 0.995
_diffrn_measurement_device_type 'Bruker D8 Venture'
_diffrn_measurement_method '\f and \w scans'
_diffrn_radiation_type GaK\a
_diffrn_radiation_wavelength 1.34139
_diffrn_reflns_av_R_equivalents 0.0524
_diffrn_reflns_av_unetI/netI 0.0315
_diffrn_reflns_Laue_measured_fraction_full 0.998
_diffrn_reflns_Laue_measured_fraction_max 0.995
_diffrn_reflns_limit_h_max 14
_diffrn_reflns_limit_h_min -14
_diffrn_reflns_limit_k_max 22
_diffrn_reflns_limit_k_min -22
_diffrn_reflns_limit_l_max 23
_diffrn_reflns_limit_l_min -23
_diffrn_reflns_number 100515
_diffrn_reflns_point_group_measured_fraction_full 0.998
_diffrn_reflns_point_group_measured_fraction_max 0.995
_diffrn_reflns_theta_full 53.594
_diffrn_reflns_theta_max 55.031
_diffrn_reflns_theta_min 3.051
_diffrn_source_current 2.86
_diffrn_source_power 0.1995708
_diffrn_source_voltage 69.78
_diffrn_standards_number 0
_exptl_absorpt_coefficient_mu 2.751
_exptl_absorpt_correction_T_max 0.7508
_exptl_absorpt_correction_T_min 0.5772
_exptl_absorpt_correction_type multi-scan
_exptl_absorpt_process_details
;
SADABS-2016/2 (Bruker,2016/2) was used for absorption correction.
wR2(int) was 0.1143 before and 0.0650 after correction.
The Ratio of minimum to maximum transmission is 0.7688.
The \l/2 correction factor is Not present.
;
_exptl_crystal_colour colourless
_exptl_crystal_colour_primary colourless
_exptl_crystal_density_diffrn 1.260
_exptl_crystal_description block
_exptl_crystal_F_000 1616
_exptl_crystal_size_max 0.17
_exptl_crystal_size_mid 0.17
_exptl_crystal_size_min 0.05
_refine_diff_density_max 1.397
_refine_diff_density_min -1.108
_refine_diff_density_rms 0.088
_refine_ls_extinction_method none
_refine_ls_goodness_of_fit_ref 1.030
_refine_ls_hydrogen_treatment constr
_refine_ls_matrix_type full
_refine_ls_number_parameters 1029
_refine_ls_number_reflns 16155
_refine_ls_number_restraints 496
_refine_ls_restrained_S_all 1.071
_refine_ls_R_factor_all 0.0520
_refine_ls_R_factor_gt 0.0471
_refine_ls_shift/su_max 0.002
_refine_ls_shift/su_mean 0.000
_refine_ls_structure_factor_coef Fsqd
_refine_ls_weighting_details 'w=1/[\s^2^(Fo^2^)+(0.0781P)^2^+7.2019P] where P=(Fo^2^+2Fc^2^)/3'
_refine_ls_weighting_scheme calc
_refine_ls_wR_factor_gt 0.1351
_refine_ls_wR_factor_ref 0.1388
_reflns_Friedel_coverage 0.000
_reflns_number_gt 14347
_reflns_number_total 16155
_reflns_threshold_expression 'I > 2\s(I)'
_cod_data_source_file d5dt01757b2.cif
_cod_data_source_block 240905xxd
_cod_depositor_comments 'Adding full bibliography for 7719328--7719329.cif.'
_cod_database_code 7719328
_shelx_shelxl_version_number 2018/3
_shelx_space_group_comment
;
The symmetry employed for this shelxl refinement is uniquely defined
by the following loop, which should always be used as a source of
symmetry information in preference to the above space-group names.
They are only intended as comments.
;
_shelx_estimated_absorpt_t_max 0.875
_shelx_estimated_absorpt_t_min 0.652
_olex2_refinement_description
;
1. Fixed Uiso
 At 1.2 times of:
  All C(H) groups
 At 1.5 times of:
  All C(H,H,H) groups
2. Restrained distances
 B5-F11 = B5-F12 = B5-F13 = B5-F14
 1.42 with sigma of 0.02
 B3-F9 = B3-F10 = B3-F15 = B3-F16
 1.42 with sigma of 0.02
 B5-F11 \\sim B5-F12 \\sim B5-F13 \\sim B5-F14
 with sigma of 0.02
 F11-F12 \\sim F12-F13 \\sim F13-F14 \\sim F14-F11 \\sim F12-F14 \\sim F11-F13
 with sigma of 0.04
 B5-F11 \\sim B6-F3A
 with sigma of 0.02
 B5-F12 \\sim B6-F4A
 with sigma of 0.02
 B5-F13 \\sim B6-F5A
 with sigma of 0.02
 B5-F14 \\sim B6-F6A
 with sigma of 0.02
 F11-F12 \\sim F3A-F4A
 with sigma of 0.04
 F11-F13 \\sim F3A-F5A
 with sigma of 0.04
 F11-F14 \\sim F3A-F6A
 with sigma of 0.04
 F12-F13 \\sim F4A-F5A
 with sigma of 0.04
 F12-F14 \\sim F4A-F6A
 with sigma of 0.04
 F13-F14 \\sim F5A-F6A
 with sigma of 0.04
 B3-F9 \\sim B3-F10 \\sim B3-F15 \\sim B3-F16
 with sigma of 0.02
 F9-F10 \\sim F10-F15 \\sim F15-F16 \\sim F16-F9 \\sim F10-F16 \\sim F9-F15
 with sigma of 0.04
 B3-F9 \\sim B4-F1A
 with sigma of 0.02
 B3-F10 \\sim B4-F2A
 with sigma of 0.02
 B3-F15 \\sim B4-F7A
 with sigma of 0.02
 B3-F16 \\sim B4-F8A
 with sigma of 0.02
 F9-F10 \\sim F1A-F2A
 with sigma of 0.04
 F9-F15 \\sim F1A-F7A
 with sigma of 0.04
 F9-F16 \\sim F1A-F8A
 with sigma of 0.04
 F10-F15 \\sim F2A-F7A
 with sigma of 0.04
 F10-F16 \\sim F2A-F8A
 with sigma of 0.04
 F15-F16 \\sim F7A-F8A
 with sigma of 0.04
3. Uiso/Uaniso restraints and constraints
F11 \\sim F12 \\sim F13 \\sim F14 \\sim B5: within 2A with sigma of 0.04 and
sigma for terminal atoms of 0.08 within 2A
F3A \\sim F4A \\sim F5A \\sim F6A \\sim B6 \\sim F11 \\sim F12 \\sim F13 \\sim
F14 \\sim B5: within 2A with sigma of 0.01 and sigma for terminal atoms of 0.02
within 2A
F9 \\sim F10 \\sim F15 \\sim F16 \\sim B3: within 2A with sigma of 0.01 and
sigma for terminal atoms of 0.02 within 2A
F1A \\sim F2A \\sim F7A \\sim F8A \\sim B4 \\sim F9 \\sim F10 \\sim F15 \\sim
F16 \\sim B3: within 2A with sigma of 0.01 and sigma for terminal atoms of 0.02
within 2A
4. Rigid body (RIGU) restrains
 F11, F12, F13, F14, B5
 with sigma for 1-2 distances of 0.004 and sigma for 1-3 distances of 0.004
 F9, F10, F15, F16, B3
 with sigma for 1-2 distances of 0.004 and sigma for 1-3 distances of 0.004
5. Others
 Sof(F3A)=Sof(F4A)=Sof(F5A)=Sof(F6A)=Sof(B6)=1-FVAR(1)
 Sof(F11)=Sof(F12)=Sof(F13)=Sof(F14)=Sof(B5)=FVAR(1)
 Sof(F1A)=Sof(F2A)=Sof(F7A)=Sof(F8A)=Sof(B4)=1-FVAR(2)
 Sof(F9)=Sof(F10)=Sof(F15)=Sof(F16)=Sof(B3)=FVAR(2)
6.a Aromatic/amide H refined with riding coordinates:
 C3(H3), C4(H4), C6(H6), C10(H10), C11(H11), C12(H12), C17(H17), C18(H18),
 C19(H19), C24(H24), C25(H25), C27(H27), C31(H31), C32(H32), C33(H33), C38(H38),
  C39(H39), C41(H41), C45(H45), C46(H46), C48(H48), C52(H52), C53(H53),
 C54(H54), C59(H59), C60(H60), C61(H61)
6.b Idealised Me refined as rotating group:
 C1(H1A,H1B,H1C), C21(H21A,H21B,H21C), C22(H22A,H22B,H22C), C42(H42A,H42B,
 H42C), C43(H43A,H43B,H43C), C63(H63A,H63B,H63C), C65(H65A,H65B,H65C), C67(H67A,
 H67B,H67C), C69(H69A,H69B,H69C)
;
_smtbx_masks_void_probe_radius 1.2
_smtbx_masks_void_truncation_radius 1.2
_olex2_submission_special_instructions 'No special instructions were received'

loop_
_space_group_symop_operation_xyz
'x, y, z'
'-x, -y, -z'

loop_
_atom_site_label
_atom_site_type_symbol
_atom_site_fract_x
_atom_site_fract_y
_atom_site_fract_z
_atom_site_U_iso_or_equiv
_atom_site_adp_type
_atom_site_occupancy
_atom_site_site_symmetry_order
_atom_site_calc_flag
_atom_site_refinement_flags_posn
_atom_site_refinement_flags_adp
_atom_site_refinement_flags_occupancy
_atom_site_disorder_assembly
_atom_site_disorder_group
Pd1 Pd 0.86175(2) 0.93849(2) 0.78864(2) 0.03409(8) Uani 1 1 d . . . . .
Pd2 Pd 0.33209(2) 0.30976(2) 0.83093(2) 0.02760(8) Uani 1 1 d . . . . .
N1 N 0.7082(3) 0.97266(16) 0.77545(16) 0.0392(7) Uani 1 1 d . . . . .
N2 N 0.8624(2) 0.91738(15) 0.68426(15) 0.0354(6) Uani 1 1 d . . . . .
N3 N 1.0064(3) 0.89415(16) 0.80620(15) 0.0360(6) Uani 1 1 d . . . . .
N4 N 0.8539(3) 0.95718(18) 0.89040(17) 0.0434(7) Uani 1 1 d . . . . .
N5 N 0.2464(2) 0.70331(17) 0.71004(16) 0.0375(6) Uani 1 1 d . . . . .
N6 N 0.9595(2) 0.53669(16) 0.88403(14) 0.0335(6) Uani 1 1 d . . . . .
N7 N 0.6667(3) 0.56697(16) 0.55831(15) 0.0357(6) Uani 1 1 d . . . . .
N8 N 0.1920(2) 0.34784(14) 0.79284(14) 0.0300(6) Uani 1 1 d . . . . .
N9 N 0.3792(2) 0.29168(15) 0.73273(15) 0.0327(6) Uani 1 1 d . . . . .
N10 N 0.4790(2) 0.28061(15) 0.87115(15) 0.0336(6) Uani 1 1 d . . . . .
N11 N 0.2847(2) 0.32754(16) 0.92851(16) 0.0345(6) Uani 1 1 d . . . . .
C1 C 0.7822(4) 1.0989(2) 0.8241(3) 0.0628(13) Uani 1 1 d . . . . .
H1A H 0.772759 1.107225 0.873919 0.094 Uiso 1 1 calc R U . . .
H1B H 0.779816 1.144245 0.803299 0.094 Uiso 1 1 calc R U . . .
H1C H 0.855717 1.082754 0.817267 0.094 Uiso 1 1 calc R U . . .
C2 C 0.6882(3) 1.0417(2) 0.7903(2) 0.0457(9) Uani 1 1 d . . . . .
C3 C 0.5796(4) 1.0572(2) 0.7768(3) 0.0544(11) Uani 1 1 d . . . . .
H3 H 0.566361 1.106156 0.784128 0.065 Uiso 1 1 calc R U . . .
C4 C 0.4908(4) 1.0031(2) 0.7529(3) 0.0528(10) Uani 1 1 d . . . . .
H4 H 0.416501 1.014236 0.743792 0.063 Uiso 1 1 calc R U . . .
C5 C 0.5115(3) 0.9316(2) 0.7421(2) 0.0420(8) Uani 1 1 d . . . . .
C6 C 0.6221(3) 0.9192(2) 0.7522(2) 0.0399(8) Uani 1 1 d . . . . .
H6 H 0.637933 0.871122 0.742248 0.048 Uiso 1 1 calc R U . . .
C7 C 0.4219(3) 0.8720(2) 0.7208(2) 0.0464(9) Uani 1 1 d . . . . .
C8 C 0.3449(3) 0.8229(2) 0.7056(2) 0.0444(9) Uani 1 1 d . . . . .
C9 C 0.2456(3) 0.76880(19) 0.6872(2) 0.0384(8) Uani 1 1 d . . . . .
C10 C 0.1540(3) 0.7870(2) 0.6490(2) 0.0487(10) Uani 1 1 d . . . . .
H10 H 0.156979 0.834113 0.634267 0.058 Uiso 1 1 calc R U . . .
C11 C 0.0584(4) 0.7349(2) 0.6329(3) 0.0571(12) Uani 1 1 d . . . . .
H11 H -0.005730 0.745638 0.606667 0.069 Uiso 1 1 calc R U . . .
C12 C 0.0568(3) 0.6673(2) 0.6553(2) 0.0480(9) Uani 1 1 d . . . . .
H12 H -0.008080 0.630681 0.644840 0.058 Uiso 1 1 calc R U . . .
C13 C 0.1529(3) 0.65396(19) 0.69364(19) 0.0367(8) Uani 1 1 d . . . . .
C14 C 0.1513(3) 0.5839(2) 0.71768(18) 0.0380(8) Uani 1 1 d . . . . .
C15 C 0.1415(3) 0.5231(2) 0.73389(18) 0.0374(8) Uani 1 1 d . . . . .
C16 C 0.1218(3) 0.45017(18) 0.75088(17) 0.0331(7) Uani 1 1 d . . . . .
C17 C 0.2098(3) 0.41682(17) 0.77645(17) 0.0302(7) Uani 1 1 d . . . . .
H17 H 0.284821 0.443401 0.782609 0.036 Uiso 1 1 calc R U . . .
C18 C 0.0121(3) 0.4105(2) 0.7428(2) 0.0415(8) Uani 1 1 d . . . . .
H18 H -0.050113 0.431652 0.725502 0.050 Uiso 1 1 calc R U . . .
C19 C -0.0050(3) 0.3408(2) 0.7602(2) 0.0432(9) Uani 1 1 d . . . . .
H19 H -0.079571 0.313545 0.755119 0.052 Uiso 1 1 calc R U . . .
C20 C 0.0861(3) 0.30936(19) 0.78511(18) 0.0343(7) Uani 1 1 d . . . . .
C21 C 0.0675(4) 0.2333(2) 0.8033(2) 0.0522(10) Uani 1 1 d . . . . .
H21A H -0.008943 0.222083 0.819386 0.078 Uiso 1 1 calc R U . . .
H21B H 0.124431 0.228083 0.840297 0.078 Uiso 1 1 calc R U . . .
H21C H 0.074607 0.199583 0.762296 0.078 Uiso 1 1 calc R U . . .
C22 C 0.9139(4) 1.0473(2) 0.6695(2) 0.0555(11) Uani 1 1 d . . . . .
H22A H 0.847035 1.071257 0.662558 0.083 Uiso 1 1 calc R U . . .
H22B H 0.976713 1.070972 0.645501 0.083 Uiso 1 1 calc R U . . .
H22C H 0.936634 1.050955 0.719257 0.083 Uiso 1 1 calc R U . . .
C23 C 0.8852(3) 0.9687(2) 0.6408(2) 0.0420(8) Uani 1 1 d . . . . .
C24 C 0.8788(4) 0.9484(2) 0.5695(2) 0.0480(9) Uani 1 1 d . . . . .
H24 H 0.897743 0.984434 0.539236 0.058 Uiso 1 1 calc R U . . .
C25 C 0.8453(4) 0.8768(2) 0.5422(2) 0.0450(9) Uani 1 1 d . . . . .
H25 H 0.840102 0.863394 0.493410 0.054 Uiso 1 1 calc R U . . .
C26 C 0.8191(3) 0.82443(19) 0.58748(19) 0.0384(8) Uani 1 1 d . . . . .
C27 C 0.8313(3) 0.84696(19) 0.65846(19) 0.0367(7) Uani 1 1 d . . . . .
H27 H 0.817178 0.811508 0.689850 0.044 Uiso 1 1 calc R U . . .
C28 C 0.7826(3) 0.7491(2) 0.56337(19) 0.0398(8) Uani 1 1 d . . . . .
C29 C 0.7546(3) 0.6862(2) 0.54353(19) 0.0399(8) Uani 1 1 d . . . . .
C30 C 0.7226(3) 0.61071(19) 0.51669(18) 0.0340(7) Uani 1 1 d . . . . .
C31 C 0.7499(3) 0.5874(2) 0.45020(19) 0.0399(8) Uani 1 1 d . . . . .
H31 H 0.788996 0.620375 0.422454 0.048 Uiso 1 1 calc R U . . .
C32 C 0.7179(4) 0.5144(2) 0.4258(2) 0.0469(9) Uani 1 1 d . . . . .
H32 H 0.734725 0.496473 0.380694 0.056 Uiso 1 1 calc R U . . .
C33 C 0.6617(3) 0.4682(2) 0.4677(2) 0.0427(8) Uani 1 1 d . . . . .
H33 H 0.639979 0.417896 0.452225 0.051 Uiso 1 1 calc R U . . .
C34 C 0.6374(3) 0.49647(19) 0.53293(18) 0.0343(7) Uani 1 1 d . . . . .
C35 C 0.5763(3) 0.4477(2) 0.57655(19) 0.0401(8) Uani 1 1 d . . . . .
C36 C 0.5263(3) 0.4030(2) 0.6069(2) 0.0418(8) Uani 1 1 d . . . . .
C37 C 0.4652(3) 0.3430(2) 0.63653(19) 0.0392(8) Uani 1 1 d . . . . .
C38 C 0.4368(4) 0.2754(2) 0.5963(2) 0.0481(9) Uani 1 1 d . . . . .
H38 H 0.455074 0.269693 0.549361 0.058 Uiso 1 1 calc R U . . .
C39 C 0.3822(4) 0.2175(2) 0.6259(2) 0.0483(9) Uani 1 1 d . . . . .
H39 H 0.362151 0.171503 0.598970 0.058 Uiso 1 1 calc R U . . .
C40 C 0.3560(3) 0.22588(19) 0.6952(2) 0.0407(8) Uani 1 1 d . . . . .
C41 C 0.4335(3) 0.34912(19) 0.70429(18) 0.0347(7) Uani 1 1 d . . . . .
H41 H 0.450376 0.395086 0.731580 0.042 Uiso 1 1 calc R U . . .
C42 C 0.3037(5) 0.1618(2) 0.7274(3) 0.0627(13) Uani 1 1 d . . . . .
H42A H 0.361364 0.145870 0.757909 0.094 Uiso 1 1 calc R U . . .
H42B H 0.273400 0.122191 0.690975 0.094 Uiso 1 1 calc R U . . .
H42C H 0.241685 0.174940 0.754603 0.094 Uiso 1 1 calc R U . . .
C43 C 1.1256(4) 1.0117(2) 0.8003(2) 0.0492(9) Uani 1 1 d . . . . .
H43A H 1.203168 1.035569 0.816061 0.074 Uiso 1 1 calc R U . . .
H43B H 1.070848 1.036050 0.825789 0.074 Uiso 1 1 calc R U . . .
H43C H 1.111806 1.014800 0.750474 0.074 Uiso 1 1 calc R U . . .
C44 C 1.1121(3) 0.9341(2) 0.81309(19) 0.0401(8) Uani 1 1 d . . . . .
C45 C 1.2045(3) 0.9017(2) 0.8335(2) 0.0476(9) Uani 1 1 d . . . . .
H45 H 1.278817 0.929222 0.838271 0.057 Uiso 1 1 calc R U . . .
C46 C 1.1897(3) 0.8303(2) 0.8470(2) 0.0468(9) Uani 1 1 d . . . . .
H46 H 1.253301 0.808752 0.861320 0.056 Uiso 1 1 calc R U . . .
C47 C 1.0807(3) 0.7896(2) 0.83936(19) 0.0374(8) Uani 1 1 d . . . . .
C48 C 0.9914(3) 0.82406(19) 0.81867(18) 0.0369(8) Uani 1 1 d . . . . .
H48 H 0.916590 0.797169 0.813046 0.044 Uiso 1 1 calc R U . . .
C49 C 1.0625(3) 0.7157(2) 0.8552(2) 0.0412(8) Uani 1 1 d . . . . .
C50 C 1.0560(3) 0.6553(2) 0.87087(19) 0.0395(8) Uani 1 1 d . . . . .
C51 C 1.0579(3) 0.58352(19) 0.89227(17) 0.0351(7) Uani 1 1 d . . . . .
C52 C 1.1605(3) 0.5664(2) 0.91946(19) 0.0405(8) Uani 1 1 d . . . . .
H52 H 1.227890 0.601282 0.924401 0.049 Uiso 1 1 calc R U . . .
C53 C 1.1619(3) 0.4977(2) 0.93900(19) 0.0407(8) Uani 1 1 d . . . . .
H53 H 1.230605 0.484656 0.957654 0.049 Uiso 1 1 calc R U . . .
C54 C 1.0629(3) 0.4484(2) 0.93117(18) 0.0361(7) Uani 1 1 d . . . . .
H54 H 1.061724 0.400724 0.944030 0.043 Uiso 1 1 calc R U . . .
C55 C 0.9639(3) 0.47028(19) 0.90383(17) 0.0322(7) Uani 1 1 d . . . . .
C56 C 0.8595(3) 0.4199(2) 0.89689(18) 0.0355(7) Uani 1 1 d . . . . .
C57 C 0.7765(3) 0.3739(2) 0.89475(18) 0.0377(8) Uani 1 1 d . . . . .
C58 C 0.6789(3) 0.31988(19) 0.89686(18) 0.0348(7) Uani 1 1 d . . . . .
C59 C 0.5738(3) 0.32817(18) 0.86762(18) 0.0332(7) Uani 1 1 d . . . . .
H59 H 0.568388 0.369580 0.843862 0.040 Uiso 1 1 calc R U . . .
C60 C 0.6858(3) 0.2571(2) 0.9300(2) 0.0470(9) Uani 1 1 d . . . . .
H60 H 0.756699 0.248194 0.949577 0.056 Uiso 1 1 calc R U . . .
C61 C 0.5884(4) 0.2093(2) 0.9335(2) 0.0514(10) Uani 1 1 d . . . . .
H61 H 0.592191 0.166766 0.955726 0.062 Uiso 1 1 calc R U . . .
C62 C 0.4841(3) 0.2215(2) 0.9053(2) 0.0425(8) Uani 1 1 d . . . . .
C63 C 0.3773(4) 0.1709(2) 0.9133(3) 0.0594(12) Uani 1 1 d . . . . .
H63A H 0.392100 0.120542 0.907188 0.089 Uiso 1 1 calc R U . . .
H63B H 0.318060 0.177175 0.878172 0.089 Uiso 1 1 calc R U . . .
H63C H 0.351776 0.181631 0.959699 0.089 Uiso 1 1 calc R U . . .
C64 C 0.8426(3) 0.9690(3) 0.9469(2) 0.0493(10) Uani 1 1 d . . . . .
C65 C 0.8291(5) 0.9865(4) 1.0203(2) 0.0761(16) Uani 1 1 d . . . . .
H65A H 0.748611 0.988148 1.027041 0.114 Uiso 1 1 calc R U . . .
H65B H 0.874340 1.033905 1.036999 0.114 Uiso 1 1 calc R U . . .
H65C H 0.855105 0.949068 1.046330 0.114 Uiso 1 1 calc R U . . .
C66 C 0.2612(3) 0.3342(2) 0.9836(2) 0.0398(8) Uani 1 1 d . . . . .
C67 C 0.2303(4) 0.3438(3) 1.0555(2) 0.0582(11) Uani 1 1 d . . . . .
H67A H 0.187933 0.384717 1.061727 0.087 Uiso 1 1 calc R U . . .
H67B H 0.299596 0.353640 1.087074 0.087 Uiso 1 1 calc R U . . .
H67C H 0.182746 0.299325 1.065873 0.087 Uiso 1 1 calc R U . . .
F1 F 0.1487(3) 1.04808(16) 0.59592(16) 0.0751(8) Uani 1 1 d . . . . .
F2 F 0.3244(3) 1.0282(2) 0.5857(3) 0.1254(17) Uani 1 1 d . . . . .
F3 F 0.2246(5) 0.9719(2) 0.66091(17) 0.1183(16) Uani 1 1 d . . . . .
F4 F 0.1817(3) 0.93869(16) 0.54670(17) 0.0882(10) Uani 1 1 d . . . . .
B1 B 0.2171(5) 0.9949(3) 0.5980(2) 0.0482(11) Uani 1 1 d . . . . .
F1A F 0.6346(12) 0.2266(9) 0.7489(6) 0.091(4) Uani 0.382(6) 1 d D U P A 2
F2A F 0.6449(8) 0.1599(5) 0.6483(5) 0.103(3) Uani 0.382(6) 1 d D U P A 2
F7A F 0.7133(10) 0.2782(6) 0.6606(7) 0.101(3) Uani 0.382(6) 1 d D U P A 2
F8A F 0.8024(14) 0.2026(11) 0.7173(10) 0.087(4) Uani 0.382(6) 1 d D U P A 2
B4 B 0.6968(11) 0.2148(6) 0.6929(6) 0.064(3) Uani 0.382(6) 1 d D U P A 2
F3A F 0.6096(17) 0.5054(13) 0.9018(17) 0.290(7) Uani 0.417(7) 1 d D U P B 2
F4A F 0.4774(18) 0.5887(10) 0.8863(16) 0.275(8) Uani 0.417(7) 1 d D U P B 2
F5A F 0.4820(13) 0.4883(9) 0.8029(11) 0.220(7) Uani 0.417(7) 1 d D U P B 2
F6A F 0.418(2) 0.4633(16) 0.8951(16) 0.257(7) Uani 0.417(7) 1 d D U P B 2
B6 B 0.5035(18) 0.5177(11) 0.8725(13) 0.254(6) Uani 0.417(7) 1 d D U P B 2
F5 F 0.9727(4) 0.86854(17) 1.08146(15) 0.0894(11) Uani 1 1 d . . . . .
F6 F 1.1017(6) 0.8450(4) 1.0055(3) 0.209(4) Uani 1 1 d . . . . .
F7 F 0.9955(4) 0.7545(2) 1.03951(19) 0.0977(11) Uani 1 1 d . . . . .
F8 F 0.9149(5) 0.8210(2) 0.9701(2) 0.1291(18) Uani 1 1 d . . . . .
B2 B 0.9951(7) 0.8224(4) 1.0241(3) 0.084(2) Uani 1 1 d . . . . .
F9 F 0.7287(5) 0.3260(3) 0.7183(3) 0.0944(19) Uani 0.618(6) 1 d D U P A 1
F10 F 0.6755(5) 0.2544(4) 0.6216(3) 0.0853(17) Uani 0.618(6) 1 d D U P A 1
F15 F 0.7874(8) 0.2149(6) 0.7010(5) 0.074(2) Uani 0.618(6) 1 d D U P A 1
F16 F 0.6040(5) 0.2236(5) 0.7251(4) 0.0720(18) Uani 0.618(6) 1 d D U P A 1
B3 B 0.6960(7) 0.2528(5) 0.6928(5) 0.072(2) Uani 0.618(6) 1 d D U P A 1
F11 F 0.5994(12) 0.5020(10) 0.9688(13) 0.238(6) Uani 0.583(7) 1 d D U P B 1
F12 F 0.4731(13) 0.5786(8) 0.9739(12) 0.265(6) Uani 0.583(7) 1 d D U P B 1
F13 F 0.4488(13) 0.4684(9) 0.8866(11) 0.225(5) Uani 0.583(7) 1 d D U P B 1
F14 F 0.4275(15) 0.4706(10) 1.0112(12) 0.274(6) Uani 0.583(7) 1 d D U P B 1
B5 B 0.4822(14) 0.5041(9) 0.9561(11) 0.255(5) Uani 0.583(7) 1 d D U P B 1
N12 N 0.8948(5) 0.7444(3) 0.3782(3) 0.0864(14) Uani 1 1 d . . . . .
C68 C 0.9770(5) 0.7666(3) 0.4073(3) 0.0618(12) Uani 1 1 d . . . . .
C69 C 1.0840(7) 0.7950(4) 0.4460(4) 0.108(2) Uani 1 1 d . . . . .
H69A H 1.143457 0.803859 0.413807 0.162 Uiso 1 1 calc R U . . .
H69B H 1.104024 0.759760 0.476802 0.162 Uiso 1 1 calc R U . . .
H69C H 1.077492 0.840781 0.473812 0.162 Uiso 1 1 calc R U . . .

loop_
_atom_site_aniso_label
_atom_site_aniso_U_11
_atom_site_aniso_U_22
_atom_site_aniso_U_33
_atom_site_aniso_U_23
_atom_site_aniso_U_13
_atom_site_aniso_U_12
Pd1 0.03443(14) 0.02861(14) 0.03823(15) -0.00044(10) 0.00463(10) 0.00391(10)
Pd2 0.02896(13) 0.02220(13) 0.03251(14) 0.00776(9) 0.00552(9) 0.00242(9)
N1 0.0391(16) 0.0325(16) 0.0447(17) -0.0026(13) 0.0052(13) 0.0055(13)
N2 0.0373(15) 0.0292(15) 0.0389(16) 0.0004(12) 0.0045(12) 0.0043(12)
N3 0.0373(15) 0.0320(15) 0.0374(15) -0.0010(12) 0.0072(12) 0.0031(12)
N4 0.0428(17) 0.0455(18) 0.0411(19) -0.0028(14) 0.0046(14) 0.0094(14)
N5 0.0338(15) 0.0378(16) 0.0435(17) 0.0075(13) 0.0052(12) 0.0112(12)
N6 0.0310(14) 0.0386(16) 0.0330(14) 0.0038(12) 0.0037(11) 0.0117(12)
N7 0.0401(16) 0.0381(16) 0.0308(14) 0.0044(12) 0.0056(12) 0.0104(13)
N8 0.0330(14) 0.0253(13) 0.0317(14) 0.0037(11) 0.0069(11) 0.0031(11)
N9 0.0353(15) 0.0281(14) 0.0365(15) 0.0072(11) 0.0059(12) 0.0076(11)
N10 0.0364(15) 0.0266(14) 0.0394(15) 0.0085(12) 0.0070(12) 0.0054(11)
N11 0.0325(15) 0.0345(15) 0.0376(17) 0.0087(12) 0.0048(12) 0.0048(12)
C1 0.053(3) 0.037(2) 0.092(4) -0.018(2) 0.006(2) 0.0036(19)
C2 0.044(2) 0.0329(19) 0.059(2) -0.0022(17) 0.0102(18) 0.0065(16)
C3 0.051(2) 0.034(2) 0.079(3) -0.0015(19) 0.010(2) 0.0124(18)
C4 0.042(2) 0.043(2) 0.075(3) 0.005(2) 0.008(2) 0.0128(17)
C5 0.0370(19) 0.038(2) 0.051(2) 0.0045(16) 0.0061(16) 0.0057(15)
C6 0.042(2) 0.0322(18) 0.046(2) 0.0024(15) 0.0054(16) 0.0054(15)
C7 0.041(2) 0.044(2) 0.055(2) 0.0074(18) 0.0056(17) 0.0092(18)
C8 0.039(2) 0.040(2) 0.054(2) 0.0064(17) 0.0049(17) 0.0064(17)
C9 0.0353(18) 0.0326(18) 0.048(2) 0.0059(15) 0.0058(15) 0.0058(14)
C10 0.040(2) 0.038(2) 0.070(3) 0.0207(19) -0.0036(18) 0.0087(16)
C11 0.039(2) 0.047(2) 0.087(3) 0.024(2) -0.014(2) 0.0080(18)
C12 0.0352(19) 0.040(2) 0.069(3) 0.0118(19) -0.0019(18) 0.0053(16)
C13 0.0371(18) 0.0354(18) 0.0415(19) 0.0075(15) 0.0095(15) 0.0137(15)
C14 0.0431(19) 0.040(2) 0.0351(18) 0.0050(15) 0.0096(15) 0.0160(15)
C15 0.0438(19) 0.0357(19) 0.0361(18) 0.0042(15) 0.0085(15) 0.0152(15)
C16 0.0409(18) 0.0311(17) 0.0290(16) 0.0016(13) 0.0049(13) 0.0113(14)
C17 0.0319(16) 0.0265(16) 0.0321(16) 0.0030(13) 0.0067(13) 0.0030(13)
C18 0.0383(19) 0.045(2) 0.042(2) -0.0033(16) 0.0012(15) 0.0152(16)
C19 0.0303(18) 0.044(2) 0.051(2) -0.0047(17) 0.0022(15) -0.0007(15)
C20 0.0358(18) 0.0318(17) 0.0327(17) 0.0007(13) 0.0057(14) -0.0023(14)
C21 0.048(2) 0.041(2) 0.064(3) 0.0146(19) -0.0016(19) -0.0114(18)
C22 0.078(3) 0.032(2) 0.056(3) 0.0056(18) 0.007(2) 0.005(2)
C23 0.044(2) 0.0323(19) 0.049(2) 0.0061(16) 0.0052(16) 0.0037(15)
C24 0.057(2) 0.041(2) 0.046(2) 0.0099(17) 0.0076(18) 0.0031(18)
C25 0.051(2) 0.043(2) 0.041(2) 0.0022(16) 0.0054(17) 0.0085(17)
C26 0.0402(19) 0.0327(18) 0.0414(19) 0.0001(15) 0.0011(15) 0.0062(15)
C27 0.0366(18) 0.0308(17) 0.0424(19) 0.0025(14) 0.0049(15) 0.0050(14)
C28 0.0409(19) 0.038(2) 0.0387(19) 0.0005(15) 0.0001(15) 0.0050(15)
C29 0.0409(19) 0.041(2) 0.0366(18) 0.0032(15) 0.0008(15) 0.0048(16)
C30 0.0355(17) 0.0323(17) 0.0344(17) 0.0038(14) 0.0018(14) 0.0060(14)
C31 0.0418(19) 0.040(2) 0.0388(19) 0.0065(15) 0.0114(15) 0.0039(15)
C32 0.057(2) 0.048(2) 0.0356(19) -0.0003(16) 0.0181(17) 0.0072(18)
C33 0.051(2) 0.0336(19) 0.044(2) 0.0023(15) 0.0118(17) 0.0045(16)
C34 0.0367(17) 0.0350(18) 0.0330(17) 0.0071(14) 0.0079(14) 0.0066(14)
C35 0.048(2) 0.040(2) 0.0370(19) 0.0113(16) 0.0124(16) 0.0128(16)
C36 0.047(2) 0.042(2) 0.0399(19) 0.0106(16) 0.0109(16) 0.0141(17)
C37 0.0419(19) 0.043(2) 0.0386(19) 0.0161(16) 0.0113(15) 0.0136(16)
C38 0.060(2) 0.047(2) 0.042(2) 0.0064(17) 0.0131(18) 0.0181(19)
C39 0.062(3) 0.040(2) 0.044(2) 0.0000(17) 0.0111(18) 0.0110(18)
C40 0.049(2) 0.0285(18) 0.046(2) 0.0041(15) 0.0099(16) 0.0093(15)
C41 0.0366(18) 0.0301(17) 0.0406(18) 0.0101(14) 0.0066(14) 0.0098(14)
C42 0.097(4) 0.027(2) 0.063(3) 0.0026(19) 0.028(3) 0.000(2)
C43 0.046(2) 0.039(2) 0.059(2) 0.0030(18) 0.0103(18) -0.0045(17)
C44 0.0365(18) 0.040(2) 0.0412(19) -0.0029(15) 0.0088(15) 0.0005(15)
C45 0.0334(19) 0.047(2) 0.060(2) -0.0018(19) 0.0116(17) 0.0008(16)
C46 0.0363(19) 0.050(2) 0.054(2) -0.0011(18) 0.0062(17) 0.0119(17)
C47 0.0389(18) 0.0357(18) 0.0376(18) -0.0005(14) 0.0069(14) 0.0080(15)
C48 0.0359(18) 0.0353(18) 0.0375(18) -0.0010(14) 0.0053(14) 0.0017(14)
C49 0.0391(19) 0.043(2) 0.043(2) 0.0005(16) 0.0074(15) 0.0120(16)
C50 0.0393(19) 0.042(2) 0.0381(19) 0.0010(16) 0.0077(15) 0.0110(16)
C51 0.0373(18) 0.0378(18) 0.0314(17) -0.0017(14) 0.0061(14) 0.0119(15)
C52 0.0354(18) 0.042(2) 0.042(2) -0.0016(16) -0.0005(15) 0.0055(15)
C53 0.0315(17) 0.048(2) 0.043(2) 0.0010(16) -0.0028(14) 0.0126(15)
C54 0.0355(18) 0.0390(19) 0.0348(18) 0.0020(14) 0.0002(14) 0.0113(15)
C55 0.0295(16) 0.0403(18) 0.0282(16) 0.0003(13) 0.0044(12) 0.0116(14)
C56 0.0322(17) 0.0407(19) 0.0351(18) 0.0043(14) 0.0010(13) 0.0114(15)
C57 0.0330(18) 0.048(2) 0.0351(18) 0.0054(15) 0.0031(14) 0.0148(16)
C58 0.0352(17) 0.0333(18) 0.0370(18) 0.0042(14) 0.0056(14) 0.0079(14)
C59 0.0377(18) 0.0294(17) 0.0347(17) 0.0095(13) 0.0063(14) 0.0070(14)
C60 0.045(2) 0.047(2) 0.054(2) 0.0118(18) -0.0002(17) 0.0187(18)
C61 0.058(2) 0.037(2) 0.066(3) 0.0236(19) 0.004(2) 0.0164(18)
C62 0.050(2) 0.0287(18) 0.051(2) 0.0137(16) 0.0046(17) 0.0068(16)
C63 0.060(3) 0.039(2) 0.082(3) 0.031(2) 0.005(2) -0.0009(19)
C64 0.041(2) 0.062(3) 0.046(2) 0.0069(19) 0.0010(17) 0.0126(19)
C65 0.071(3) 0.123(5) 0.041(2) 0.004(3) 0.009(2) 0.037(3)
C66 0.0366(19) 0.041(2) 0.043(2) 0.0050(16) 0.0018(16) 0.0091(15)
C67 0.059(3) 0.077(3) 0.040(2) -0.001(2) 0.0081(19) 0.017(2)
F1 0.091(2) 0.0628(17) 0.0747(19) 0.0007(14) -0.0029(16) 0.0321(16)
F2 0.078(2) 0.108(3) 0.175(4) -0.034(3) 0.042(3) -0.011(2)
F3 0.230(5) 0.084(2) 0.0571(19) 0.0232(17) 0.018(2) 0.063(3)
F4 0.130(3) 0.0499(16) 0.076(2) -0.0147(14) -0.0159(19) 0.0107(17)
B1 0.063(3) 0.039(2) 0.044(2) 0.0076(19) 0.007(2) 0.010(2)
F1A 0.102(8) 0.094(6) 0.077(7) -0.008(6) -0.006(6) 0.036(6)
F2A 0.092(6) 0.097(6) 0.096(6) -0.055(5) -0.004(5) -0.013(5)
F7A 0.084(6) 0.106(7) 0.118(7) 0.028(6) -0.011(6) 0.024(5)
F8A 0.062(6) 0.089(7) 0.111(8) 0.037(6) -0.032(5) 0.009(5)
B4 0.052(5) 0.069(6) 0.072(5) 0.015(5) -0.014(5) 0.019(5)
F3A 0.160(9) 0.226(10) 0.447(15) -0.066(12) -0.064(12) 0.018(9)
F4A 0.188(12) 0.177(11) 0.420(18) -0.082(14) -0.042(14) 0.004(10)
F5A 0.112(9) 0.140(9) 0.371(17) -0.108(12) -0.008(11) 0.002(7)
F6A 0.136(12) 0.173(10) 0.425(15) -0.054(11) -0.086(11) 0.012(10)
B6 0.130(8) 0.178(8) 0.415(13) -0.078(10) -0.072(10) 0.010(8)
F5 0.162(3) 0.0616(18) 0.0503(16) 0.0080(13) 0.0056(18) 0.035(2)
F6 0.219(7) 0.227(7) 0.125(4) -0.048(4) 0.085(4) -0.126(6)
F7 0.128(3) 0.090(3) 0.082(2) -0.0038(19) 0.005(2) 0.051(2)
F8 0.203(5) 0.098(3) 0.085(3) -0.006(2) -0.055(3) 0.057(3)
B2 0.111(5) 0.089(5) 0.033(3) 0.003(3) 0.009(3) -0.040(4)
F9 0.088(4) 0.081(3) 0.114(5) 0.005(3) -0.012(3) 0.023(3)
F10 0.073(3) 0.117(5) 0.069(3) 0.004(3) 0.001(3) 0.028(3)
F15 0.048(3) 0.083(5) 0.089(5) 0.011(4) -0.018(3) 0.014(3)
F16 0.051(3) 0.083(4) 0.082(4) 0.003(4) 0.002(3) 0.016(3)
B3 0.050(4) 0.094(5) 0.074(4) 0.009(4) -0.009(3) 0.020(4)
F11 0.110(6) 0.193(9) 0.383(14) -0.095(10) -0.087(8) 0.058(6)
F12 0.153(8) 0.191(8) 0.420(14) -0.077(10) -0.064(10) 0.037(7)
F13 0.094(7) 0.118(6) 0.422(12) -0.070(8) -0.078(8) -0.012(5)
F14 0.162(10) 0.227(11) 0.390(14) -0.064(11) -0.102(9) 0.004(8)
B5 0.129(6) 0.192(7) 0.407(12) -0.077(8) -0.081(8) 0.020(6)
N12 0.077(3) 0.114(4) 0.068(3) 0.004(3) 0.016(3) 0.018(3)
C68 0.081(4) 0.060(3) 0.045(2) 0.004(2) 0.016(2) 0.013(3)
C69 0.116(6) 0.120(6) 0.077(4) -0.005(4) -0.005(4) 0.000(5)

loop_
_atom_type_symbol
_atom_type_description
_atom_type_scat_dispersion_real
_atom_type_scat_dispersion_imag
_atom_type_scat_source
C C 0.0137 0.0067 'International Tables Vol C Tables 4.2.6.8 and 6.1.1.4'
H H 0.0000 0.0000 'International Tables Vol C Tables 4.2.6.8 and 6.1.1.4'
B B 0.0070 0.0029 'International Tables Vol C Tables 4.2.6.8 and 6.1.1.4'
F F 0.0583 0.0400 'International Tables Vol C Tables 4.2.6.8 and 6.1.1.4'
N N 0.0241 0.0134 'International Tables Vol C Tables 4.2.6.8 and 6.1.1.4'
Pd Pd 0.0375 3.1039 'International Tables Vol C Tables 4.2.6.8 and 6.1.1.4'

loop_
_geom_angle_atom_site_label_1
_geom_angle_atom_site_label_2
_geom_angle_atom_site_label_3
_geom_angle
_geom_angle_site_symmetry_1
_geom_angle_site_symmetry_3
_geom_angle_publ_flag
N1 Pd1 N3 173.54(12) . . ?
N2 Pd1 N1 89.44(12) . . ?
N2 Pd1 N3 92.68(12) . . ?
N4 Pd1 N1 88.72(13) . . ?
N4 Pd1 N2 177.48(12) . . ?
N4 Pd1 N3 88.97(13) . . ?
N8 Pd2 N10 175.12(11) . . ?
N9 Pd2 N8 89.52(11) . . ?
N9 Pd2 N10 91.28(11) . . ?
N11 Pd2 N8 90.36(11) . . ?
N11 Pd2 N9 179.80(13) . . ?
N11 Pd2 N10 88.85(11) . . ?
C2 N1 Pd1 125.7(3) . . ?
C6 N1 Pd1 114.1(2) . . ?
C6 N1 C2 120.2(3) . . ?
C23 N2 Pd1 124.5(2) . . ?
C27 N2 Pd1 115.4(2) . . ?
C27 N2 C23 120.0(3) . . ?
C44 N3 Pd1 122.8(3) . . ?
C48 N3 Pd1 116.4(2) . . ?
C48 N3 C44 120.4(3) . . ?
C64 N4 Pd1 175.4(3) . . ?
C13 N5 C9 116.7(3) . . ?
C51 N6 C55 116.1(3) . . ?
C30 N7 C34 116.4(3) . . ?
C17 N8 Pd2 115.9(2) . . ?
C20 N8 Pd2 124.2(2) . . ?
C20 N8 C17 120.0(3) . . ?
C40 N9 Pd2 122.5(2) . . ?
C40 N9 C41 119.8(3) . . ?
C41 N9 Pd2 117.8(2) . . ?
C59 N10 Pd2 115.4(2) . . ?
C59 N10 C62 119.6(3) . . ?
C62 N10 Pd2 124.7(2) . . ?
C66 N11 Pd2 176.1(3) . . ?
H1A C1 H1B 109.5 . . ?
H1A C1 H1C 109.5 . . ?
H1B C1 H1C 109.5 . . ?
C2 C1 H1A 109.5 . . ?
C2 C1 H1B 109.5 . . ?
C2 C1 H1C 109.5 . . ?
N1 C2 C1 119.5(4) . . ?
N1 C2 C3 119.2(4) . . ?
C3 C2 C1 121.2(4) . . ?
C2 C3 H3 119.5 . . ?
C4 C3 C2 121.0(4) . . ?
C4 C3 H3 119.5 . . ?
C3 C4 H4 120.5 . . ?
C3 C4 C5 118.9(4) . . ?
C5 C4 H4 120.5 . . ?
C4 C5 C7 122.0(4) . . ?
C6 C5 C4 118.0(4) . . ?
C6 C5 C7 120.0(4) . . ?
N1 C6 C5 122.3(3) . . ?
N1 C6 H6 118.8 . . ?
C5 C6 H6 118.8 . . ?
C8 C7 C5 177.2(5) . . ?
C7 C8 C9 174.8(4) . . ?
N5 C9 C8 117.3(3) . . ?
N5 C9 C10 123.8(3) . . ?
C10 C9 C8 118.9(3) . . ?
C9 C10 H10 120.9 . . ?
C11 C10 C9 118.2(4) . . ?
C11 C10 H10 120.9 . . ?
C10 C11 H11 120.3 . . ?
C12 C11 C10 119.4(4) . . ?
C12 C11 H11 120.3 . . ?
C11 C12 H12 120.8 . . ?
C11 C12 C13 118.4(4) . . ?
C13 C12 H12 120.8 . . ?
N5 C13 C12 123.5(3) . . ?
N5 C13 C14 117.8(3) . . ?
C12 C13 C14 118.6(3) . . ?
C15 C14 C13 174.2(4) . . ?
C14 C15 C16 175.9(4) . . ?
C17 C16 C15 121.6(3) . . ?
C17 C16 C18 118.1(3) . . ?
C18 C16 C15 120.2(3) . . ?
N8 C17 C16 122.1(3) . . ?
N8 C17 H17 119.0 . . ?
C16 C17 H17 119.0 . . ?
C16 C18 H18 120.4 . . ?
C19 C18 C16 119.2(3) . . ?
C19 C18 H18 120.4 . . ?
C18 C19 H19 119.7 . . ?
C18 C19 C20 120.6(3) . . ?
C20 C19 H19 119.7 . . ?
N8 C20 C19 120.0(3) . . ?
N8 C20 C21 119.5(3) . . ?
C19 C20 C21 120.5(3) . . ?
C20 C21 H21A 109.5 . . ?
C20 C21 H21B 109.5 . . ?
C20 C21 H21C 109.5 . . ?
H21A C21 H21B 109.5 . . ?
H21A C21 H21C 109.5 . . ?
H21B C21 H21C 109.5 . . ?
H22A C22 H22B 109.5 . . ?
H22A C22 H22C 109.5 . . ?
H22B C22 H22C 109.5 . . ?
C23 C22 H22A 109.5 . . ?
C23 C22 H22B 109.5 . . ?
C23 C22 H22C 109.5 . . ?
N2 C23 C22 119.8(4) . . ?
N2 C23 C24 119.8(3) . . ?
C24 C23 C22 120.4(4) . . ?
C23 C24 H24 119.5 . . ?
C25 C24 C23 120.9(4) . . ?
C25 C24 H24 119.5 . . ?
C24 C25 H25 120.6 . . ?
C24 C25 C26 118.8(4) . . ?
C26 C25 H25 120.6 . . ?
C25 C26 C28 122.4(3) . . ?
C27 C26 C25 118.1(3) . . ?
C27 C26 C28 119.6(3) . . ?
N2 C27 C26 122.3(3) . . ?
N2 C27 H27 118.8 . . ?
C26 C27 H27 118.8 . . ?
C29 C28 C26 178.6(4) . . ?
C28 C29 C30 177.5(4) . . ?
N7 C30 C29 116.8(3) . . ?
N7 C30 C31 124.0(3) . . ?
C31 C30 C29 119.2(3) . . ?
C30 C31 H31 121.1 . . ?
C32 C31 C30 117.8(3) . . ?
C32 C31 H31 121.1 . . ?
C31 C32 H32 120.3 . . ?
C33 C32 C31 119.4(3) . . ?
C33 C32 H32 120.3 . . ?
C32 C33 H33 120.6 . . ?
C32 C33 C34 118.7(3) . . ?
C34 C33 H33 120.6 . . ?
N7 C34 C33 123.6(3) . . ?
N7 C34 C35 117.8(3) . . ?
C33 C34 C35 118.6(3) . . ?
C36 C35 C34 173.7(4) . . ?
C35 C36 C37 173.3(4) . . ?
C38 C37 C36 119.3(3) . . ?
C41 C37 C36 122.4(4) . . ?
C41 C37 C38 118.3(3) . . ?
C37 C38 H38 120.5 . . ?
C39 C38 C37 119.0(4) . . ?
C39 C38 H38 120.5 . . ?
C38 C39 H39 119.7 . . ?
C38 C39 C40 120.5(4) . . ?
C40 C39 H39 119.7 . . ?
N9 C40 C39 120.2(3) . . ?
N9 C40 C42 120.1(3) . . ?
C39 C40 C42 119.7(4) . . ?
N9 C41 C37 122.1(3) . . ?
N9 C41 H41 118.9 . . ?
C37 C41 H41 118.9 . . ?
C40 C42 H42A 109.5 . . ?
C40 C42 H42B 109.5 . . ?
C40 C42 H42C 109.5 . . ?
H42A C42 H42B 109.5 . . ?
H42A C42 H42C 109.5 . . ?
H42B C42 H42C 109.5 . . ?
H43A C43 H43B 109.5 . . ?
H43A C43 H43C 109.5 . . ?
H43B C43 H43C 109.5 . . ?
C44 C43 H43A 109.5 . . ?
C44 C43 H43B 109.5 . . ?
C44 C43 H43C 109.5 . . ?
N3 C44 C43 119.1(3) . . ?
N3 C44 C45 119.0(4) . . ?
C45 C44 C43 121.8(4) . . ?
C44 C45 H45 119.5 . . ?
C46 C45 C44 120.9(4) . . ?
C46 C45 H45 119.5 . . ?
C45 C46 H46 120.2 . . ?
C45 C46 C47 119.5(4) . . ?
C47 C46 H46 120.2 . . ?
C46 C47 C49 120.6(3) . . ?
C48 C47 C46 117.6(3) . . ?
C48 C47 C49 121.8(3) . . ?
N3 C48 C47 122.6(3) . . ?
N3 C48 H48 118.7 . . ?
C47 C48 H48 118.7 . . ?
C50 C49 C47 174.8(4) . . ?
C49 C50 C51 175.2(4) . . ?
N6 C51 C50 117.4(3) . . ?
N6 C51 C52 123.6(3) . . ?
C52 C51 C50 119.0(3) . . ?
C51 C52 H52 120.6 . . ?
C53 C52 C51 118.7(3) . . ?
C53 C52 H52 120.6 . . ?
C52 C53 H53 120.4 . . ?
C54 C53 C52 119.2(3) . . ?
C54 C53 H53 120.4 . . ?
C53 C54 H54 120.8 . . ?
C53 C54 C55 118.3(3) . . ?
C55 C54 H54 120.8 . . ?
N6 C55 C54 124.0(3) . . ?
N6 C55 C56 117.1(3) . . ?
C54 C55 C56 118.8(3) . . ?
C57 C56 C55 174.3(4) . . ?
C56 C57 C58 176.4(4) . . ?
C59 C58 C57 121.0(3) . . ?
C59 C58 C60 117.6(3) . . ?
C60 C58 C57 121.4(3) . . ?
N10 C59 C58 123.1(3) . . ?
N10 C59 H59 118.4 . . ?
C58 C59 H59 118.4 . . ?
C58 C60 H60 120.7 . . ?
C61 C60 C58 118.6(4) . . ?
C61 C60 H60 120.7 . . ?
C60 C61 H61 119.2 . . ?
C60 C61 C62 121.5(3) . . ?
C62 C61 H61 119.2 . . ?
N10 C62 C61 119.4(3) . . ?
N10 C62 C63 119.8(3) . . ?
C61 C62 C63 120.8(3) . . ?
C62 C63 H63A 109.5 . . ?
C62 C63 H63B 109.5 . . ?
C62 C63 H63C 109.5 . . ?
H63A C63 H63B 109.5 . . ?
H63A C63 H63C 109.5 . . ?
H63B C63 H63C 109.5 . . ?
N4 C64 C65 178.5(6) . . ?
C64 C65 H65A 109.5 . . ?
C64 C65 H65B 109.5 . . ?
C64 C65 H65C 109.5 . . ?
H65A C65 H65B 109.5 . . ?
H65A C65 H65C 109.5 . . ?
H65B C65 H65C 109.5 . . ?
N11 C66 C67 179.4(4) . . ?
C66 C67 H67A 109.5 . . ?
C66 C67 H67B 109.5 . . ?
C66 C67 H67C 109.5 . . ?
H67A C67 H67B 109.5 . . ?
H67A C67 H67C 109.5 . . ?
H67B C67 H67C 109.5 . . ?
F1 B1 F2 105.5(4) . . ?
F3 B1 F1 111.7(4) . . ?
F3 B1 F2 107.4(5) . . ?
F3 B1 F4 112.1(4) . . ?
F4 B1 F1 111.2(4) . . ?
F4 B1 F2 108.7(4) . . ?
F1A B4 F7A 108.4(12) . . ?
F1A B4 F8A 107.9(12) . . ?
F2A B4 F1A 111.5(12) . . ?
F2A B4 F7A 110.0(11) . . ?
F2A B4 F8A 111.5(13) . . ?
F8A B4 F7A 107.3(11) . . ?
F3A B6 F6A 106.3(17) . . ?
F4A B6 F3A 116.5(16) . . ?
F4A B6 F6A 112.1(18) . . ?
F5A B6 F3A 112.4(17) . . ?
F5A B6 F4A 114.2(16) . . ?
F5A B6 F6A 92.5(15) . . ?
F6 B2 F5 109.4(5) . . ?
F6 B2 F8 111.2(6) . . ?
F7 B2 F5 111.7(4) . . ?
F7 B2 F6 105.3(8) . . ?
F7 B2 F8 108.6(5) . . ?
F8 B2 F5 110.5(7) . . ?
F10 B3 F9 103.6(8) . . ?
F10 B3 F15 106.4(7) . . ?
F15 B3 F9 110.2(8) . . ?
F16 B3 F9 109.8(8) . . ?
F16 B3 F10 114.6(7) . . ?
F16 B3 F15 111.9(8) . . ?
F14 F11 B5 49(3) 2_667 2_667 ?
F14 F11 B5 60(2) 2_667 . ?
B5 F11 B5 65.1(13) . 2_667 ?
B5 F12 F14 46.4(10) . 2_667 ?
F11 F14 F12 137(4) 2_667 2_667 ?
F11 F14 B5 108(4) 2_667 . ?
F11 F14 B5 89(2) 2_667 2_667 ?
B5 F14 F12 94.7(15) . 2_667 ?
B5 F14 F12 57.6(11) 2_667 2_667 ?
B5 F14 B5 83(2) 2_667 . ?
F11 B5 F11 114.9(13) . 2_667 ?
F11 B5 F12 103.7(11) . . ?
F11 B5 F13 106.9(12) . . ?
F11 B5 F14 105.8(14) . . ?
F11 B5 B5 68.4(13) . 2_667 ?
F12 B5 F11 79.4(11) . 2_667 ?
F12 B5 F13 121.1(15) . . ?
F12 B5 F14 101.8(14) . . ?
F12 B5 B5 90.0(14) . 2_667 ?
F13 B5 F11 126.9(15) . 2_667 ?
F13 B5 B5 148.0(19) . 2_667 ?
F14 B5 F11 31.4(12) 2_667 . ?
F14 B5 F11 95(2) 2_667 2_667 ?
F14 B5 F11 22.7(10) . 2_667 ?
F14 B5 F12 76.0(14) 2_667 . ?
F14 B5 F13 135(2) 2_667 . ?
F14 B5 F13 115.9(14) . . ?
F14 B5 F14 97(2) 2_667 . ?
F14 B5 B5 54.1(15) 2_667 2_667 ?
F14 B5 B5 43.4(12) . 2_667 ?
B5 B5 F11 46.5(12) 2_667 2_667 ?
N12 C68 C69 179.3(7) . . ?
C68 C69 H69A 109.5 . . ?
C68 C69 H69B 109.5 . . ?
C68 C69 H69C 109.5 . . ?
H69A C69 H69B 109.5 . . ?
H69A C69 H69C 109.5 . . ?
H69B C69 H69C 109.5 . . ?

loop_
_geom_bond_atom_site_label_1
_geom_bond_atom_site_label_2
_geom_bond_distance
_geom_bond_site_symmetry_2
_geom_bond_publ_flag
Pd1 N1 2.037(3) . ?
Pd1 N2 2.026(3) . ?
Pd1 N3 2.047(3) . ?
Pd1 N4 1.982(3) . ?
Pd2 N8 2.038(3) . ?
Pd2 N9 2.030(3) . ?
Pd2 N10 2.044(3) . ?
Pd2 N11 2.019(3) . ?
N1 C2 1.353(5) . ?
N1 C6 1.342(5) . ?
N2 C23 1.351(5) . ?
N2 C27 1.349(5) . ?
N3 C44 1.356(5) . ?
N3 C48 1.346(5) . ?
N4 C64 1.117(5) . ?
N5 C9 1.347(5) . ?
N5 C13 1.336(5) . ?
N6 C51 1.345(5) . ?
N6 C55 1.346(4) . ?
N7 C30 1.344(5) . ?
N7 C34 1.346(5) . ?
N8 C17 1.350(4) . ?
N8 C20 1.347(4) . ?
N9 C40 1.346(5) . ?
N9 C41 1.355(4) . ?
N10 C59 1.339(4) . ?
N10 C62 1.355(4) . ?
N11 C66 1.121(5) . ?
C1 H1A 0.9800 . ?
C1 H1B 0.9800 . ?
C1 H1C 0.9800 . ?
C1 C2 1.496(6) . ?
C2 C3 1.384(6) . ?
C3 H3 0.9500 . ?
C3 C4 1.372(6) . ?
C4 H4 0.9500 . ?
C4 C5 1.393(6) . ?
C5 C6 1.377(5) . ?
C5 C7 1.432(6) . ?
C6 H6 0.9500 . ?
C7 C8 1.196(6) . ?
C8 C9 1.438(5) . ?
C9 C10 1.387(5) . ?
C10 H10 0.9500 . ?
C10 C11 1.381(6) . ?
C11 H11 0.9500 . ?
C11 C12 1.377(6) . ?
C12 H12 0.9500 . ?
C12 C13 1.396(5) . ?
C13 C14 1.434(5) . ?
C14 C15 1.203(5) . ?
C15 C16 1.425(5) . ?
C16 C17 1.390(5) . ?
C16 C18 1.394(5) . ?
C17 H17 0.9500 . ?
C18 H18 0.9500 . ?
C18 C19 1.371(6) . ?
C19 H19 0.9500 . ?
C19 C20 1.394(5) . ?
C20 C21 1.490(5) . ?
C21 H21A 0.9800 . ?
C21 H21B 0.9800 . ?
C21 H21C 0.9800 . ?
C22 H22A 0.9800 . ?
C22 H22B 0.9800 . ?
C22 H22C 0.9800 . ?
C22 C23 1.500(5) . ?
C23 C24 1.392(6) . ?
C24 H24 0.9500 . ?
C24 C25 1.380(6) . ?
C25 H25 0.9500 . ?
C25 C26 1.398(5) . ?
C26 C27 1.392(5) . ?
C26 C28 1.432(5) . ?
C27 H27 0.9500 . ?
C28 C29 1.191(5) . ?
C29 C30 1.441(5) . ?
C30 C31 1.393(5) . ?
C31 H31 0.9500 . ?
C31 C32 1.386(6) . ?
C32 H32 0.9500 . ?
C32 C33 1.378(5) . ?
C33 H33 0.9500 . ?
C33 C34 1.386(5) . ?
C34 C35 1.454(5) . ?
C35 C36 1.184(5) . ?
C36 C37 1.435(5) . ?
C37 C38 1.399(6) . ?
C37 C41 1.389(5) . ?
C38 H38 0.9500 . ?
C38 C39 1.374(6) . ?
C39 H39 0.9500 . ?
C39 C40 1.399(5) . ?
C40 C42 1.482(5) . ?
C41 H41 0.9500 . ?
C42 H42A 0.9800 . ?
C42 H42B 0.9800 . ?
C42 H42C 0.9800 . ?
C43 H43A 0.9800 . ?
C43 H43B 0.9800 . ?
C43 H43C 0.9800 . ?
C43 C44 1.486(5) . ?
C44 C45 1.390(6) . ?
C45 H45 0.9500 . ?
C45 C46 1.376(6) . ?
C46 H46 0.9500 . ?
C46 C47 1.395(5) . ?
C47 C48 1.383(5) . ?
C47 C49 1.436(5) . ?
C48 H48 0.9500 . ?
C49 C50 1.194(5) . ?
C50 C51 1.449(5) . ?
C51 C52 1.396(5) . ?
C52 H52 0.9500 . ?
C52 C53 1.378(5) . ?
C53 H53 0.9500 . ?
C53 C54 1.375(5) . ?
C54 H54 0.9500 . ?
C54 C55 1.397(5) . ?
C55 C56 1.435(5) . ?
C56 C57 1.205(5) . ?
C57 C58 1.427(5) . ?
C58 C59 1.381(5) . ?
C58 C60 1.407(5) . ?
C59 H59 0.9500 . ?
C60 H60 0.9500 . ?
C60 C61 1.364(6) . ?
C61 H61 0.9500 . ?
C61 C62 1.387(6) . ?
C62 C63 1.494(6) . ?
C63 H63A 0.9800 . ?
C63 H63B 0.9800 . ?
C63 H63C 0.9800 . ?
C64 C65 1.453(6) . ?
C65 H65A 0.9800 . ?
C65 H65B 0.9800 . ?
C65 H65C 0.9800 . ?
C66 C67 1.467(6) . ?
C67 H67A 0.9800 . ?
C67 H67B 0.9800 . ?
C67 H67C 0.9800 . ?
F1 B1 1.379(6) . ?
F2 B1 1.381(6) . ?
F3 B1 1.340(6) . ?
F4 B1 1.370(6) . ?
F1A B4 1.371(12) . ?
F2A B4 1.322(12) . ?
F7A B4 1.393(12) . ?
F8A B4 1.377(11) . ?
F3A B6 1.415(14) . ?
F4A B6 1.412(14) . ?
F5A B6 1.401(15) . ?
F6A B6 1.450(15) . ?
F5 B2 1.401(8) . ?
F6 B2 1.360(9) . ?
F7 B2 1.336(8) . ?
F8 B2 1.371(8) . ?
F9 B3 1.396(9) . ?
F10 B3 1.394(9) . ?
F15 B3 1.395(9) . ?
F16 B3 1.367(9) . ?
F11 F14 0.73(3) 2_667 ?
F11 B5 1.81(4) 2_667 ?
F11 B5 1.410(12) . ?
F12 F14 1.63(2) 2_667 ?
F12 B5 1.423(12) . ?
F13 B5 1.448(12) . ?
F14 B5 1.438(12) . ?
F14 B5 1.22(3) 2_667 ?
B5 B5 1.76(4) 2_667 ?
N12 C68 1.102(7) . ?
C68 C69 1.440(9) . ?
C69 H69A 0.9800 . ?
C69 H69B 0.9800 . ?
C69 H69C 0.9800 . ?

loop_
_geom_torsion_atom_site_label_1
_geom_torsion_atom_site_label_2
_geom_torsion_atom_site_label_3
_geom_torsion_atom_site_label_4
_geom_torsion
_geom_torsion_site_symmetry_1
_geom_torsion_site_symmetry_2
_geom_torsion_site_symmetry_3
_geom_torsion_site_symmetry_4
_geom_torsion_publ_flag
Pd1 N1 C2 C1 -4.8(6) . . . . ?
Pd1 N1 C2 C3 178.2(3) . . . . ?
Pd1 N1 C6 C5 178.0(3) . . . . ?
Pd1 N2 C23 C22 0.8(5) . . . . ?
Pd1 N2 C23 C24 -177.3(3) . . . . ?
Pd1 N2 C27 C26 175.0(3) . . . . ?
Pd1 N3 C44 C43 -6.5(5) . . . . ?
Pd1 N3 C44 C45 172.0(3) . . . . ?
Pd1 N3 C48 C47 -172.2(3) . . . . ?
Pd2 N8 C17 C16 -179.1(2) . . . . ?
Pd2 N8 C20 C19 178.4(3) . . . . ?
Pd2 N8 C20 C21 -1.6(5) . . . . ?
Pd2 N9 C40 C39 174.9(3) . . . . ?
Pd2 N9 C40 C42 -5.8(5) . . . . ?
Pd2 N9 C41 C37 -177.4(3) . . . . ?
Pd2 N10 C59 C58 175.0(3) . . . . ?
Pd2 N10 C62 C61 -176.7(3) . . . . ?
Pd2 N10 C62 C63 2.3(5) . . . . ?
N1 C2 C3 C4 4.2(7) . . . . ?
N2 C23 C24 C25 2.4(6) . . . . ?
N3 C44 C45 C46 -0.3(6) . . . . ?
N5 C9 C10 C11 -0.5(7) . . . . ?
N6 C51 C52 C53 0.1(5) . . . . ?
N7 C30 C31 C32 -0.5(6) . . . . ?
C1 C2 C3 C4 -172.7(5) . . . . ?
C2 N1 C6 C5 0.2(6) . . . . ?
C2 C3 C4 C5 -0.1(7) . . . . ?
C3 C4 C5 C6 -3.8(7) . . . . ?
C3 C4 C5 C7 176.7(4) . . . . ?
C4 C5 C6 N1 3.9(6) . . . . ?
C6 N1 C2 C1 172.7(4) . . . . ?
C6 N1 C2 C3 -4.3(6) . . . . ?
C7 C5 C6 N1 -176.6(4) . . . . ?
C8 C9 C10 C11 -178.8(4) . . . . ?
C9 N5 C13 C12 -0.4(5) . . . . ?
C9 N5 C13 C14 -179.6(3) . . . . ?
C9 C10 C11 C12 0.2(7) . . . . ?
C10 C11 C12 C13 0.0(7) . . . . ?
C11 C12 C13 N5 0.2(6) . . . . ?
C11 C12 C13 C14 179.4(4) . . . . ?
C13 N5 C9 C8 178.9(3) . . . . ?
C13 N5 C9 C10 0.6(6) . . . . ?
C15 C16 C17 N8 179.9(3) . . . . ?
C15 C16 C18 C19 -179.3(3) . . . . ?
C16 C18 C19 C20 -0.5(6) . . . . ?
C17 N8 C20 C19 0.1(5) . . . . ?
C17 N8 C20 C21 180.0(3) . . . . ?
C17 C16 C18 C19 -0.1(5) . . . . ?
C18 C16 C17 N8 0.6(5) . . . . ?
C18 C19 C20 N8 0.5(6) . . . . ?
C18 C19 C20 C21 -179.5(4) . . . . ?
C20 N8 C17 C16 -0.6(5) . . . . ?
C22 C23 C24 C25 -175.7(4) . . . . ?
C23 N2 C27 C26 -1.3(5) . . . . ?
C23 C24 C25 C26 -0.8(6) . . . . ?
C24 C25 C26 C27 -1.8(6) . . . . ?
C24 C25 C26 C28 179.4(4) . . . . ?
C25 C26 C27 N2 2.9(5) . . . . ?
C27 N2 C23 C22 176.8(4) . . . . ?
C27 N2 C23 C24 -1.3(5) . . . . ?
C28 C26 C27 N2 -178.2(3) . . . . ?
C29 C30 C31 C32 180.0(4) . . . . ?
C30 N7 C34 C33 0.0(5) . . . . ?
C30 N7 C34 C35 -179.7(3) . . . . ?
C30 C31 C32 C33 -0.3(6) . . . . ?
C31 C32 C33 C34 0.8(6) . . . . ?
C32 C33 C34 N7 -0.7(6) . . . . ?
C32 C33 C34 C35 179.0(4) . . . . ?
C34 N7 C30 C29 -179.9(3) . . . . ?
C34 N7 C30 C31 0.6(5) . . . . ?
C36 C37 C38 C39 177.5(4) . . . . ?
C36 C37 C41 N9 -177.7(3) . . . . ?
C37 C38 C39 C40 -0.4(6) . . . . ?
C38 C37 C41 N9 1.8(5) . . . . ?
C38 C39 C40 N9 3.2(6) . . . . ?
C38 C39 C40 C42 -176.2(4) . . . . ?
C40 N9 C41 C37 1.0(5) . . . . ?
C41 N9 C40 C39 -3.4(5) . . . . ?
C41 N9 C40 C42 175.9(4) . . . . ?
C41 C37 C38 C39 -2.0(6) . . . . ?
C43 C44 C45 C46 178.2(4) . . . . ?
C44 N3 C48 C47 0.6(5) . . . . ?
C44 C45 C46 C47 0.6(6) . . . . ?
C45 C46 C47 C48 -0.3(6) . . . . ?
C45 C46 C47 C49 -178.0(4) . . . . ?
C46 C47 C48 N3 -0.2(5) . . . . ?
C48 N3 C44 C43 -178.8(3) . . . . ?
C48 N3 C44 C45 -0.3(5) . . . . ?
C49 C47 C48 N3 177.4(3) . . . . ?
C50 C51 C52 C53 -179.3(3) . . . . ?
C51 N6 C55 C54 -0.4(5) . . . . ?
C51 N6 C55 C56 178.7(3) . . . . ?
C51 C52 C53 C54 0.0(5) . . . . ?
C52 C53 C54 C55 -0.3(5) . . . . ?
C53 C54 C55 N6 0.5(5) . . . . ?
C53 C54 C55 C56 -178.6(3) . . . . ?
C55 N6 C51 C50 179.5(3) . . . . ?
C55 N6 C51 C52 0.1(5) . . . . ?
C57 C58 C59 N10 -176.8(3) . . . . ?
C57 C58 C60 C61 176.6(4) . . . . ?
C58 C60 C61 C62 -0.1(7) . . . . ?
C59 N10 C62 C61 -2.9(6) . . . . ?
C59 N10 C62 C63 176.1(4) . . . . ?
C59 C58 C60 C61 -2.1(6) . . . . ?
C60 C58 C59 N10 1.9(5) . . . . ?
C60 C61 C62 N10 2.6(7) . . . . ?
C60 C61 C62 C63 -176.3(4) . . . . ?
C62 N10 C59 C58 0.7(5) . . . . ?
F11 F14 B5 F11 117(2) 2_667 . . . ?
F11 F14 B5 F12 9(3) 2_667 . . . ?
F11 F14 B5 F13 -124(3) 2_667 . . . ?
F11 F14 B5 F14 86(3) 2_667 . . 2_667 ?
F11 F14 B5 B5 86(3) 2_667 . . 2_667 ?
F12 F14 B5 F11 -143(3) 2_667 . . 2_667 ?
F12 F14 B5 F11 -25.5(14) 2_667 . . . ?
F12 F14 B5 F12 -133.7(11) 2_667 . . . ?
F12 F14 B5 F13 92.8(15) 2_667 . . . ?
F12 F14 B5 F14 -56.5(11) 2_667 . . 2_667 ?
F12 F14 B5 B5 -56.5(11) 2_667 . . 2_667 ?
F14 F11 B5 F11 -56(3) 2_667 . . 2_667 ?
F14 F11 B5 F12 29(4) 2_667 . . . ?
F14 F11 B5 F13 158(4) 2_667 . . . ?
F14 F11 B5 F14 -78(4) 2_667 . . . ?
F14 F11 B5 B5 -56(3) 2_667 . . 2_667 ?
F14 F12 B5 F11 98(2) 2_667 . . 2_667 ?
F14 F12 B5 F11 -15(2) 2_667 . . . ?
F14 F12 B5 F13 -135(3) 2_667 . . . ?
F14 F12 B5 F14 95(2) 2_667 . . . ?
F14 F12 B5 B5 52.8(15) 2_667 . . 2_667 ?
B5 F11 B5 F11 -0.001(1) 2_667 . . 2_667 ?
B5 F11 B5 F12 84.5(14) 2_667 . . . ?
B5 F11 B5 F13 -146(2) 2_667 . . . ?
B5 F11 B5 F14 -22.3(10) 2_667 . . . ?
B5 F11 B5 F14 56(3) 2_667 . . 2_667 ?
B5 F14 B5 F11 30.9(12) 2_667 . . . ?
B5 F14 B5 F11 -86(3) 2_667 . . 2_667 ?
B5 F14 B5 F12 -77.2(14) 2_667 . . . ?
B5 F14 B5 F13 149.2(18) 2_667 . . . ?
B5 F14 B5 F14 0.000(3) 2_667 . . 2_667 ?

loop_
_smtbx_masks_void_nr
_smtbx_masks_void_average_x
_smtbx_masks_void_average_y
_smtbx_masks_void_average_z
_smtbx_masks_void_volume
_smtbx_masks_void_count_electrons
_smtbx_masks_void_content
1 -0.101 -0.982 -0.611 1145.9 234.8 ?
